data_4334234
loop_
_publ_author_name
'Sandra Carlsson'
'Leokadiya Zorina'
'David R. Allan'
'J. Paul Attfield'
'Enric Canadell'
'Patrick Batail'

_publ_contact_author_address
; 
 CSEC and School of Chemistry, University of Edinburgh, King`s Buildings,
 West Mains Road, Edinburgh, UK EH9 3JJ. 
;
_publ_contact_author_email j.p.attfield@ed.ac.uk
_publ_contact_author_fax '+44 131 651 7049'
_publ_contact_author_name 'J.P. Attfield'
_publ_contact_author_phone '+44 131 651 7229'
_publ_section_title
;
 Robust Dirac-Cone Band Structure in the Molecular Kagome Compound
 (EDT-TTF-CONH2)6[Re6Se8(CN)6]
;
_journal_name_full 'Inorganic Chemistry'
_journal_page_first 3326
_journal_page_last 3333
_journal_paper_doi 10.1021/ic302790m
_journal_volume 52
_journal_year 2013
_chemical_formula_moiety 'C60 H30 N12 O6 Re6 S36 Se8'
_chemical_formula_sum 'C60 H30 N12 O6 Re6 S36 Se8'
_chemical_formula_weight 3918.23
_space_group_IT_number 2
_symmetry_cell_setting triclinic
_symmetry_space_group_name_Hall '-P 1'
_symmetry_space_group_name_H-M 'P -1'
_atom_sites_solution_hydrogens geom
_atom_sites_solution_primary direct
_audit_creation_date 12-09-17
_audit_creation_method CRYSTALS_ver_12.85
_cell_angle_alpha 90.811(11)
_cell_angle_beta 119.154(10)
_cell_angle_gamma 118.971(6)
_cell_formula_units_Z 1
_cell_length_a 14.6062(11)
_cell_length_b 14.6228(11)
_cell_length_c 14.7892(19)
_cell_measurement_reflns_used 0
_cell_measurement_temperature 293
_cell_measurement_theta_max 0
_cell_measurement_theta_min 0
_cell_volume 2280.4(6)
_computing_cell_refinement 'USER DEFINED CELL REFINEMENT'
_computing_data_collection 'USER DEFINED DATA COLLECTION'
_computing_data_reduction 'USER DEFINED DATA REDUCTION'
_computing_molecular_graphics 'CAMERON (Watkin et al., 1996)'
_computing_publication_material 'CRYSTALS (Betteridge et al., 2003)'
_computing_structure_refinement 'CRYSTALS (Betteridge et al., 2003)'
_computing_structure_solution 'SHELXS 86 (Sheldrick, 1986)'
_diffrn_ambient_temperature 293
_diffrn_measured_fraction_theta_full 0.305
_diffrn_measured_fraction_theta_max 0.249
_diffrn_measurement_device Unknown
_diffrn_measurement_device_type Serial
_diffrn_measurement_method \w/2\q
_diffrn_radiation_monochromator graphite
_diffrn_radiation_wavelength 0.67510
_diffrn_reflns_av_R_equivalents 0.093
_diffrn_reflns_limit_h_max 18
_diffrn_reflns_limit_h_min -18
_diffrn_reflns_limit_k_max 18
_diffrn_reflns_limit_k_min -19
_diffrn_reflns_limit_l_max 10
_diffrn_reflns_limit_l_min -9
_diffrn_reflns_number 9360
_diffrn_reflns_theta_full 25.138
_diffrn_reflns_theta_max 28.566
_diffrn_reflns_theta_min 2.732
_diffrn_standards_number 0
_exptl_absorpt_coefficient_mu 12.005
_exptl_absorpt_correction_T_max 1.0000
_exptl_absorpt_correction_T_min 1.0000
_exptl_absorpt_correction_type none
_exptl_crystal_density_diffrn 2.853
_exptl_crystal_F_000 1820
_refine_diff_density_max 5.19
_refine_diff_density_min -3.14
_refine_ls_extinction_method none
_refine_ls_goodness_of_fit_ref 1.0258
_refine_ls_hydrogen_treatment constr
_refine_ls_matrix_type full
_refine_ls_number_parameters 257
_refine_ls_number_reflns 1277
_refine_ls_number_restraints 196
_refine_ls_R_factor_all 0.2029
_refine_ls_R_factor_gt 0.1280
_refine_ls_shift/su_max 0.021973
_refine_ls_structure_factor_coef F
_refine_ls_weighting_details
;
 Method, part 1, Chebychev polynomial, (Watkin, 1994, Prince, 1982) 
 [weight] = 1.0/[A~0~*T~0~(x)+A~1~*T~1~(x) ... +A~n-1~]*T~n-1~(x)] 
 where A~i~ are the Chebychev coefficients listed below and x= Fcalc/Fmax 
 Method = Robust Weighting (Prince, 1982) 
 W = [weight] * [1-(deltaF/6*sigmaF)^2^]^2^ 
 A~i~ are: 
 4.75 0.123 2.96 
;
_refine_ls_weighting_scheme calc
_refine_ls_wR_factor_all 0.2130
_refine_ls_wR_factor_gt 0.1432
_refine_ls_wR_factor_ref 0.1432
_reflns_limit_h_max 11
_reflns_limit_h_min -18
_reflns_limit_k_max 19
_reflns_limit_k_min -18
_reflns_limit_l_max 10
_reflns_limit_l_min 0
_reflns_number_gt 1277
_reflns_number_total 2890
_reflns_threshold_expression I>2.0\s(I)
_oxford_diffrn_Wilson_B_factor 0.00
_oxford_diffrn_Wilson_scale 0.00
_oxford_refine_ls_r_factor_ref 0.1280
_oxford_refine_ls_scale 0.1749(14)
_oxford_reflns_number_all 2879
_oxford_reflns_threshold_expression_ref I>2.0\s(I)
_oxford_structure_analysis_title 'edttf1 in R-3'
_cod_data_source_file ic302790m_si_006.cif
_cod_data_source_block global
_cod_original_sg_symbol_H-M 'P -1 '
_cod_database_code 4334234

loop_
_symmetry_equiv_pos_as_xyz
x,y,z
-x,-y,-z

loop_
_atom_site_label
_atom_site_type_symbol
_atom_site_fract_x
_atom_site_fract_y
_atom_site_fract_z
_atom_site_U_iso_or_equiv
_atom_site_occupancy
_atom_site_adp_type
_atom_site_refinement_flags_posn
Re1 Re -0.0205(3) 0.0697(2) -0.1035(7) 0.0310(9) 1.0000 Uiso D
Re2 Re -0.1744(3) -0.0836(2) -0.0645(7) 0.0274(9) 1.0000 Uiso D
Re3 Re 0.0215(3) 0.1093(3) 0.0870(7) 0.0310(10) 1.0000 Uiso D
Se1 Se 0.1638(8) 0.2504(7) 0.0441(17) 0.040(2) 1.0000 Uiso .
Se2 Se -0.1663(8) 0.0909(7) -0.0774(17) 0.036(2) 1.0000 Uiso .
Se3 Se -0.2058(9) -0.1163(7) -0.2402(19) 0.043(2) 1.0000 Uiso .
Se4 Se 0.1287(9) 0.0419(7) -0.1192(18) 0.041(2) 1.0000 Uiso .
C111 C -0.034(9) 0.162(7) -0.212(7) 0.05(2) 1.0000 Uiso D
N111 N -0.067(12) 0.170(12) -0.298(5) 0.14(5) 1.0000 Uiso D
C112 C -0.367(4) -0.180(4) -0.119(12) 0.023(16) 1.0000 Uiso D
N112 N -0.475(4) -0.228(4) -0.163(12) 0.039(17) 1.0000 Uiso D
C113 C 0.051(7) 0.226(6) 0.202(6) 0.04(2) 1.0000 Uiso D
N113 N 0.075(5) 0.298(4) 0.261(6) 0.037(16) 1.0000 Uiso D
S11 S 0.5642(8) 0.7237(8) 0.4536(8) 0.037(5) 1.0000 Uiso D
S21 S 0.3117(8) 0.5250(8) 0.2838(7) 0.044(6) 1.0000 Uiso D
S31 S 0.6830(9) 0.5777(10) 0.4850(8) 0.041(5) 1.0000 Uiso D
S41 S 0.4244(11) 0.3826(8) 0.3229(9) 0.045(6) 1.0000 Uiso D
S51 S 0.4705(12) 0.8586(9) 0.4527(9) 0.059(7) 1.0000 Uiso D
S61 S 0.1766(11) 0.6336(11) 0.2572(10) 0.054(6) 1.0000 Uiso D
C11 C 0.7815(14) 0.4442(14) 0.520(3) 0.029(18) 1.0000 Uiso D
O11 O 0.755(2) 0.351(3) 0.469(5) 0.07(2) 1.0000 Uiso D
N21 N 0.893(2) 0.530(3) 0.605(5) 0.030(15) 1.0000 Uiso D
C21 C 0.4728(8) 0.5842(8) 0.3780(7) 0.014(14) 1.0000 Uiso D
C31 C 0.5232(9) 0.5249(8) 0.3910(6) 0.05(2) 1.0000 Uiso D
C41 C 0.4347(9) 0.7337(8) 0.3899(7) 0.04(2) 1.0000 Uiso D
C51 C 0.3189(9) 0.6449(9) 0.3127(7) 0.05(2) 1.0000 Uiso D
C61 C 0.6701(12) 0.4531(11) 0.4664(9) 0.026(17) 1.0000 Uiso D
C71 C 0.5502(13) 0.3681(10) 0.3918(10) 0.04(2) 1.0000 Uiso D
C81 C 0.3310(15) 0.8590(13) 0.3684(18) 0.06(3) 1.0000 Uiso D
C91 C 0.2441(13) 0.7741(13) 0.2569(15) 0.06(3) 1.0000 Uiso D
S12 S 0.3777(14) 0.5323(15) 0.0998(11) 0.046(6) 1.0000 Uiso D
S22 S 0.5016(15) 0.7107(14) 0.0287(11) 0.045(6) 1.0000 Uiso D
S32 S 0.6112(15) 0.5010(14) 0.1975(12) 0.047(6) 1.0000 Uiso D
S42 S 0.7187(14) 0.6713(15) 0.1095(13) 0.044(6) 1.0000 Uiso D
S52 S 0.153(2) 0.534(2) 0.0152(15) 0.067(8) 1.0000 Uiso D
S62 S 0.303(2) 0.7572(19) -0.0682(14) 0.072(8) 1.0000 Uiso D
C12 C 0.821(9) 0.482(8) 0.275(12) 0.08(4) 1.0000 Uiso D
O12 O 0.921(5) 0.511(4) 0.279(10) 0.038(14) 1.0000 Uiso .
N22 N 0.755(6) 0.392(5) 0.294(11) 0.043(18) 1.0000 Uiso D
C22 C 0.5055(18) 0.6109(14) 0.0899(11) 0.024(16) 1.0000 Uiso D
C32 C 0.5977(18) 0.5932(14) 0.1277(10) 0.04(2) 1.0000 Uiso D
C42 C 0.306(3) 0.600(2) 0.0370(10) 0.04(2) 1.0000 Uiso D
C52 C 0.3601(18) 0.683(2) 0.0039(12) 0.06(3) 1.0000 Uiso D
C62 C 0.7529(17) 0.535(4) 0.217(3) 0.06(3) 1.0000 Uiso D
C72 C 0.801(5) 0.613(3) 0.1767(15) 0.035(19) 1.0000 Uiso D
C82 C 0.091(8) 0.617(7) -0.029(11) 0.07(3) 1.0000 Uiso D
C92 C 0.167(8) 0.702(7) -0.063(11) 0.05(2) 1.0000 Uiso D
S13 S 0.7359(10) 0.8901(7) 0.2734(17) 0.046(6) 1.0000 Uiso D
S23 S 0.7586(10) 0.9751(7) 0.4708(17) 0.032(5) 1.0000 Uiso D
S33 S 0.9091(12) 0.8015(8) 0.4163(19) 0.044(6) 1.0000 Uiso D
S43 S 0.9386(11) 0.9024(9) 0.6107(18) 0.054(7) 1.0000 Uiso D
S53 S 0.6095(9) 0.9882(10) 0.1430(18) 0.078(9) 1.0000 Uiso D
S63 S 0.6238(9) 1.0828(7) 0.364(2) 0.051(6) 1.0000 Uiso D
C13 C 1.079(2) 0.7417(19) 0.548(2) 0.023(17) 1.0000 Uiso D
N23 N 1.080(4) 0.713(4) 0.462(3) 0.048(19) 1.0000 Uiso D
O13 O 1.124(4) 0.721(3) 0.642(3) 0.052(17) 1.0000 Uiso D
C23 C 0.7953(10) 0.9065(7) 0.4113(17) 0.026(17) 1.0000 Uiso D
C33 C 0.8662(10) 0.8689(6) 0.4695(17) 0.10(4) 1.0000 Uiso D
C43 C 0.6636(8) 0.9584(6) 0.2647(17) 0.05(2) 1.0000 Uiso D
C53 C 0.6708(8) 0.9966(6) 0.3524(18) 0.05(2) 1.0000 Uiso D
C63 C 1.0143(12) 0.7982(9) 0.539(2) 0.04(2) 1.0000 Uiso D
C73 C 1.0229(12) 0.8453(10) 0.624(2) 0.04(2) 1.0000 Uiso D
C83 C 0.522(2) 1.043(2) 0.142(2) 0.05(2) 1.0000 Uiso D
C93 C 0.4889(13) 1.0170(15) 0.224(2) 0.16(7) 1.0000 Uiso D
H711 H 0.5332 0.2955 0.3777 0.0455 1.0000 Uiso R
H811 H 0.3529 0.9300 0.3604 0.0319 1.0000 Uiso R
H812 H 0.2889 0.8421 0.4056 0.0319 1.0000 Uiso R
H911 H 0.1755 0.7817 0.2130 0.0761 1.0000 Uiso R
H912 H 0.2906 0.7866 0.2242 0.0761 1.0000 Uiso R
H721 H 0.8781 0.6332 0.1835 0.0612 1.0000 Uiso R
H821 H 0.1273 0.6764 0.0333 0.0470 1.0000 Uiso R
H822 H 0.0001 0.5759 -0.0692 0.0470 1.0000 Uiso R
H921 H 0.1427 0.7531 -0.0741 0.0560 1.0000 Uiso R
H922 H 0.1190 0.6450 -0.1310 0.0560 1.0000 Uiso R
H731 H 1.0807 0.8504 0.6961 0.0391 1.0000 Uiso R
H831 H 0.5756 1.1217 0.1615 0.0805 1.0000 Uiso R
H832 H 0.4466 1.0131 0.0701 0.0805 1.0000 Uiso R
H931 H 0.4354 1.0411 0.2152 0.1491 1.0000 Uiso R
H932 H 0.4432 0.9384 0.2079 0.1491 1.0000 Uiso R

loop_
_atom_type_symbol
_atom_type_scat_dispersion_real
_atom_type_scat_dispersion_imag
_atom_type_scat_Cromer_Mann_a1
_atom_type_scat_Cromer_Mann_b1
_atom_type_scat_Cromer_Mann_a2
_atom_type_scat_Cromer_Mann_b2
_atom_type_scat_Cromer_Mann_a3
_atom_type_scat_Cromer_Mann_b3
_atom_type_scat_Cromer_Mann_a4
_atom_type_scat_Cromer_Mann_b4
_atom_type_scat_Cromer_Mann_c
_atom_type_scat_source
C 0.0033 0.0016 2.3100 20.8439 1.0200 10.2075 1.5886 0.5687 0.8650 51.6512 0.2156 'International Tables Vol C 4.2.6.8 and 6.1.1.4'
N 0.0061 0.0033 12.2126 0.0057 3.1322 9.8933 2.0125 28.9975 1.1663 0.5826 -11.5290 'International Tables Vol C 4.2.6.8 and 6.1.1.4'
O 0.0106 0.0060 3.0485 13.2771 2.2868 5.7011 1.5463 0.3239 0.8670 32.9089 0.2508 'International Tables Vol C 4.2.6.8 and 6.1.1.4'
S 0.1246 0.1234 6.9053 1.4679 5.2034 22.2151 1.4379 0.2536 1.5863 56.1720 0.8669 'International Tables Vol C 4.2.6.8 and 6.1.1.4'
Se -0.0929 2.2259 17.0006 2.4098 5.8196 0.2726 3.9731 15.2372 4.3543 43.8163 2.8409 'International Tables Vol C 4.2.6.8 and 6.1.1.4'
Re -1.0185 7.2310 28.7621 1.6719 15.7189 9.0923 14.5564 0.3505 5.4417 52.0861 10.4720 'International Tables Vol C 4.2.6.8 and 6.1.1.4'
H 0.0000 0.0000 0.4930 10.5109 0.3229 26.1257 0.1402 3.1424 0.0408 57.7998 0.0030 'International Tables Vol C 4.2.6.8 and 6.1.1.4'

loop_
_geom_angle_atom_site_label_1
_geom_angle_site_symmetry_1
_geom_angle_atom_site_label_2
_geom_angle_atom_site_label_3
_geom_angle_site_symmetry_3
_geom_angle
_geom_angle_publ_flag
Re3 2_555 Re1 Re2 2_555 60.24(17) yes
Re3 2_555 Re1 Re2 . 59.58(15) yes
Re2 2_555 Re1 Re2 . 90.9(3) yes
Re3 2_555 Re1 Re3 . 90.1(3) yes
Re2 2_555 Re1 Re3 . 60.3(2) yes
Re2 . Re1 Re3 . 61.1(3) yes
Re3 2_555 Re1 Se1 . 119.5(4) yes
Re2 2_555 Re1 Se1 . 59.3(3) yes
Re2 . Re1 Se1 . 119.8(6) yes
Re3 . Re1 Se1 . 58.7(5) yes
Re3 2_555 Re1 Se2 . 118.4(4) yes
Re2 2_555 Re1 Se2 . 119.7(6) yes
Re2 . Re1 Se2 . 58.9(3) yes
Re3 . Re1 Se2 . 59.4(5) yes
Se1 . Re1 Se2 . 90.1(4) yes
Re3 2_555 Re1 Se3 . 58.1(4) yes
Re2 2_555 Re1 Se3 . 118.3(4) yes
Re2 . Re1 Se3 . 56.2(6) yes
Re3 . Re1 Se3 . 117.3(5) yes
Se1 . Re1 Se3 . 175.8(8) yes
Re3 2_555 Re1 Se4 . 58.3(3) yes
Re2 2_555 Re1 Se4 . 56.9(6) yes
Re2 . Re1 Se4 . 117.9(4) yes
Re3 . Re1 Se4 . 117.2(6) yes
Se1 . Re1 Se4 . 89.7(4) yes
Re3 2_555 Re1 C111 . 139(3) yes
Re2 2_555 Re1 C111 . 132(2) yes
Re2 . Re1 C111 . 137(2) yes
Re3 . Re1 C111 . 131(3) yes
Se1 . Re1 C111 . 86(3) yes
Se2 . Re1 Se3 . 88.4(4) yes
Se2 . Re1 Se4 . 175.9(8) yes
Se3 . Re1 Se4 . 91.5(4) yes
Se2 . Re1 C111 . 90(2) yes
Se3 . Re1 C111 . 98(3) yes
Se4 . Re1 C111 . 94(2) yes
Se1 2_555 Re2 Re1 2_555 57.9(4) yes
Se1 2_555 Re2 Re1 . 118.2(3) yes
Re1 2_555 Re2 Re1 . 89.1(3) yes
Se1 2_555 Re2 Re3 2_555 57.8(3) yes
Re1 2_555 Re2 Re3 2_555 58.8(3) yes
Re1 . Re2 Re3 2_555 60.46(16) yes
Se1 2_555 Re2 Se4 2_555 90.3(6) yes
Re1 2_555 Re2 Se4 2_555 59.4(3) yes
Re1 . Re2 Se4 2_555 117.5(3) yes
Re3 2_555 Re2 Se4 2_555 118.2(4) yes
Se1 2_555 Re2 Re3 . 118.0(4) yes
Re1 2_555 Re2 Re3 . 60.06(17) yes
Re1 . Re2 Re3 . 58.5(2) yes
Re3 2_555 Re2 Re3 . 89.15(18) yes
Se4 2_555 Re2 Re3 . 59.0(3) yes
Se1 2_555 Re2 Se2 . 175.5(3) yes
Re1 2_555 Re2 Se2 . 118.3(4) yes
Re1 . Re2 Se2 . 58.2(3) yes
Re3 2_555 Re2 Se2 . 118.6(4) yes
Se4 2_555 Re2 Se2 . 89.4(6) yes
Se1 2_555 Re2 Se3 . 90.2(6) yes
Re1 2_555 Re2 Se3 . 118.2(3) yes
Re1 . Re2 Se3 . 59.3(3) yes
Re3 2_555 Re2 Se3 . 59.3(3) yes
Se4 2_555 Re2 Se3 . 176.5(3) yes
Se1 2_555 Re2 C112 . 89.8(19) yes
Re1 2_555 Re2 C112 . 129(4) yes
Re1 . Re2 C112 . 142(4) yes
Re3 2_555 Re2 C112 . 137(2) yes
Se4 2_555 Re2 C112 . 85(4) yes
Re3 . Re2 Se2 . 58.2(4) yes
Re3 . Re2 Se3 . 117.8(4) yes
Se2 . Re2 Se3 . 89.8(6) yes
Re3 . Re2 C112 . 133(3) yes
Se2 . Re2 C112 . 94.7(18) yes
Se3 . Re2 C112 . 98(4) yes
Se4 2_555 Re3 Re2 . 56.8(5) yes
Se4 2_555 Re3 Re1 2_555 58.6(2) yes
Re2 . Re3 Re1 2_555 59.71(18) yes
Se4 2_555 Re3 Se3 2_555 91.8(6) yes
Re2 . Re3 Se3 2_555 117.9(3) yes
Re1 2_555 Re3 Se3 2_555 58.2(2) yes
Se4 2_555 Re3 Re2 2_555 118.5(3) yes
Re2 . Re3 Re2 2_555 90.85(18) yes
Re1 2_555 Re3 Re2 2_555 59.97(18) yes
Se3 2_555 Re3 Re2 2_555 56.4(5) yes
Se4 2_555 Re3 Re1 . 117.2(5) yes
Re2 . Re3 Re1 . 60.4(2) yes
Re1 2_555 Re3 Re1 . 89.9(3) yes
Se3 2_555 Re3 Re1 . 117.2(5) yes
Re2 2_555 Re3 Re1 . 60.8(2) yes
Se4 2_555 Re3 Se1 . 176.4(7) yes
Re2 . Re3 Se1 . 119.6(6) yes
Re1 2_555 Re3 Se1 . 119.6(3) yes
Se3 2_555 Re3 Se1 . 89.5(5) yes
Re2 2_555 Re3 Se1 . 59.6(2) yes
Se4 2_555 Re3 Se2 . 88.3(5) yes
Re2 . Re3 Se2 . 58.5(3) yes
Re1 2_555 Re3 Se2 . 118.2(3) yes
Se3 2_555 Re3 Se2 . 175.4(5) yes
Re2 2_555 Re3 Se2 . 119.7(5) yes
Se4 2_555 Re3 C113 . 89(3) yes
Re2 . Re3 C113 . 135.2(20) yes
Re1 2_555 Re3 C113 . 129(3) yes
Se3 2_555 Re3 C113 . 88(3) yes
Re2 2_555 Re3 C113 . 133.1(19) yes
Re1 . Re3 Se1 . 59.2(5) yes
Re1 . Re3 Se2 . 58.9(4) yes
Se1 . Re3 Se2 . 90.2(5) yes
Re1 . Re3 C113 . 141(3) yes
Se1 . Re3 C113 . 95(3) yes
Se2 . Re3 C113 . 97(3) yes
Re2 2_555 Se1 Re1 . 62.8(3) yes
Re2 2_555 Se1 Re3 . 62.6(3) yes
Re1 . Se1 Re3 . 62.1(3) yes
Re2 . Se2 Re3 . 63.3(4) yes
Re2 . Se2 Re1 . 63.0(2) yes
Re3 . Se2 Re1 . 61.7(3) yes
Re1 . Se3 Re3 2_555 63.8(4) yes
Re1 . Se3 Re2 . 64.5(5) yes
Re3 2_555 Se3 Re2 . 64.3(6) yes
Re1 . Se4 Re3 2_555 63.1(3) yes
Re1 . Se4 Re2 2_555 63.7(5) yes
Re3 2_555 Se4 Re2 2_555 64.2(6) yes
Re1 . C111 N111 . 153(13) yes
Re2 . C112 N112 . 169(12) yes
Re3 . C113 N113 . 173(9) yes
C21 . S11 C41 . 93.05(8) yes
C21 . S21 C51 . 95.32(8) yes
C31 . S31 C61 . 97.23(8) yes
C31 . S41 C71 . 92.12(8) yes
C41 . S51 C81 . 105.96(9) yes
C51 . S61 C91 . 93.19(9) yes
O11 . C11 N21 . 128.22(9) yes
O11 . C11 C61 . 112.86(9) yes
N21 . C11 C61 . 118.80(9) yes
S11 . C21 S21 . 116.28(7) yes
S11 . C21 C31 . 122.31(7) yes
S21 . C21 C31 . 121.41(7) yes
S41 . C31 S31 . 115.45(7) yes
S41 . C31 C21 . 120.00(8) yes
S31 . C31 C21 . 124.14(8) yes
S51 . C41 S11 . 112.54(8) yes
S51 . C41 C51 . 126.46(8) yes
S11 . C41 C51 . 120.19(8) yes
S21 . C51 S61 . 117.81(8) yes
S21 . C51 C41 . 115.16(8) yes
S61 . C51 C41 . 126.16(8) yes
C11 . C61 S31 . 123.71(9) yes
C11 . C61 C71 . 124.28(9) yes
S31 . C61 C71 . 111.79(8) yes
S41 . C71 C61 . 123.41(8) yes
S41 . C71 H711 . 118.7 no
C61 . C71 H711 . 117.9 no
S51 . C81 C91 . 111.37(9) yes
S51 . C81 H811 . 111.2 no
C91 . C81 H811 . 108.9 no
S51 . C81 H812 . 106.5 no
C91 . C81 H812 . 109.9 no
H811 . C81 H812 . 109.0 no
C81 . C91 S61 . 114.08(9) yes
C81 . C91 H911 . 108.5 no
S61 . C91 H911 . 107.4 no
C81 . C91 H912 . 109.0 no
S61 . C91 H912 . 107.9 no
H911 . C91 H912 . 109.9 no
C22 . S12 C42 . 93.9(20) yes
C22 . S22 C52 . 97.5(16) yes
C32 . S32 C62 . 95(3) yes
C32 . S42 C72 . 94(3) yes
C42 . S52 C82 . 110(3) yes
C52 . S62 C92 . 97(3) yes
O12 . C12 N22 . 125(6) yes
O12 . C12 C62 . 117(7) yes
N22 . C12 C62 . 116(7) yes
S22 . C22 S12 . 114.5(17) yes
S22 . C22 C32 . 124.6(17) yes
S12 . C22 C32 . 120.9(18) yes
S42 . C32 S32 . 115.6(18) yes
S42 . C32 C22 . 118.1(17) yes
S32 . C32 C22 . 126.3(18) yes
S52 . C42 S12 . 110(2) yes
S52 . C42 C52 . 128(2) yes
S12 . C42 C52 . 121(3) yes
S22 . C52 S62 . 116.9(19) yes
S22 . C52 C42 . 113(3) yes
S62 . C52 C42 . 129.9(19) yes
C12 . C62 S32 . 124(5) yes
C12 . C62 C72 . 120(4) yes
S32 . C62 C72 . 117(5) yes
S42 . C72 C62 . 118(5) yes
S42 . C72 H721 . 121.9 no
C62 . C72 H721 . 119.9 no
S52 . C82 C92 . 109(5) yes
S52 . C82 H821 . 110.4 no
C92 . C82 H821 . 88.3 no
S52 . C82 H822 . 113.7 no
C92 . C82 H822 . 123.6 no
H821 . C82 H822 . 109.2 no
C82 . C92 S62 . 143(6) yes
C82 . C92 H921 . 107.9 no
S62 . C92 H921 . 107.5 no
C82 . C92 H922 . 88.1 no
S62 . C92 H922 . 88.1 no
H921 . C92 H922 . 110.0 no
C23 . S13 C43 . 93.05(8) yes
C23 . S23 C53 . 95.31(8) yes
C33 . S33 C63 . 97.25(8) yes
C33 . S43 C73 . 92.11(8) yes
C43 . S53 C83 . 105.95(9) yes
C53 . S63 C93 . 93.20(9) yes
N23 . C13 O13 . 128.22(9) yes
N23 . C13 C63 . 118.80(9) yes
O13 . C13 C63 . 112.87(9) yes
S13 . C23 S23 . 116.29(7) yes
S13 . C23 C33 . 122.31(7) yes
S23 . C23 C33 . 121.41(7) yes
S33 . C33 S43 . 115.43(7) yes
S33 . C33 C23 . 124.10(8) yes
S43 . C33 C23 . 119.96(8) yes
S13 . C43 S53 . 112.53(8) yes
S13 . C43 C53 . 120.19(7) yes
S53 . C43 C53 . 126.45(8) yes
S63 . C53 S23 . 117.81(8) yes
S63 . C53 C43 . 126.16(8) yes
S23 . C53 C43 . 115.15(8) yes
C13 . C63 S33 . 123.73(8) yes
C13 . C63 C73 . 124.31(8) yes
S33 . C63 C73 . 111.81(7) yes
S43 . C73 C63 . 123.40(8) yes
S43 . C73 H731 . 118.0 no
C63 . C73 H731 . 118.6 no
S53 . C83 C93 . 111.37(9) yes
S53 . C83 H831 . 107.4 no
C93 . C83 H831 . 108.6 no
S53 . C83 H832 . 109.6 no
C93 . C83 H832 . 109.8 no
H831 . C83 H832 . 109.9 no
C83 . C93 S63 . 114.08(9) yes
C83 . C93 H931 . 108.5 no
S63 . C93 H931 . 107.9 no
C83 . C93 H932 . 107.9 no
S63 . C93 H932 . 109.0 no
H931 . C93 H932 . 109.4 no

loop_
_geom_bond_atom_site_label_1
_geom_bond_atom_site_label_2
_geom_bond_site_symmetry_2
_geom_bond_distance
_geom_bond_publ_flag
Re1 Re3 2_555 2.626(4) yes
Re1 Re2 2_555 2.617(8) yes
Re1 Re2 . 2.613(8) yes
Re1 Re3 . 2.565(12) yes
Re1 Se1 . 2.493(13) yes
Re1 Se2 . 2.493(11) yes
Re1 Se3 . 2.488(12) yes
Re1 Se4 . 2.513(10) yes
Re1 C111 . 2.110(9) yes
Re2 Se1 2_555 2.530(10) yes
Re2 Re3 2_555 2.603(5) yes
Re2 Se4 2_555 2.45(3) yes
Re2 Re3 . 2.631(6) yes
Re2 Se2 . 2.512(10) yes
Re2 Se3 . 2.41(3) yes
Re2 C112 . 2.111(9) yes
Re3 Se4 2_555 2.505(16) yes
Re3 Se3 2_555 2.485(17) yes
Re3 Se1 . 2.479(16) yes
Re3 Se2 . 2.505(16) yes
Re3 C113 . 2.111(9) yes
C111 N111 . 1.151(9) yes
C112 N112 . 1.151(9) yes
C113 N113 . 1.151(9) yes
S11 C21 . 1.742(5) yes
S11 C41 . 1.738(5) yes
S21 C21 . 1.739(5) yes
S21 C51 . 1.740(5) yes
S31 C31 . 1.744(5) yes
S31 C61 . 1.743(5) yes
S41 C31 . 1.745(5) yes
S41 C71 . 1.737(5) yes
S51 C41 . 1.740(5) yes
S51 C81 . 1.800(6) yes
S61 C51 . 1.739(6) yes
S61 C91 . 1.799(6) yes
C11 O11 . 1.330(9) yes
C11 N21 . 1.339(6) yes
C11 C61 . 1.498(6) yes
C21 C31 . 1.348(6) yes
C41 C51 . 1.341(5) yes
C61 C71 . 1.341(5) yes
C71 H711 . 0.959 no
C81 C91 . 1.500(6) yes
C81 H811 . 0.955 no
C81 H812 . 0.963 no
C91 H911 . 0.956 no
C91 H912 . 0.964 no
S12 C22 . 1.737(9) yes
S12 C42 . 1.739(9) yes
S22 C22 . 1.738(9) yes
S22 C52 . 1.740(9) yes
S32 C32 . 1.738(9) yes
S32 C62 . 1.740(9) yes
S42 C32 . 1.738(9) yes
S42 C72 . 1.738(9) yes
S52 C42 . 1.80(5) yes
S52 C82 . 1.799(9) yes
S62 C52 . 1.740(9) yes
S62 C92 . 1.799(9) yes
C12 O12 . 1.28(10) yes
C12 N22 . 1.340(9) yes
C12 C62 . 1.500(9) yes
C22 C32 . 1.342(9) yes
C42 C52 . 1.342(9) yes
C62 C72 . 1.341(9) yes
C72 H721 . 0.963 no
C82 C92 . 1.499(9) yes
C82 H821 . 0.964 no
C82 H822 . 0.959 no
C92 H921 . 0.957 no
C92 H922 . 0.963 no
S13 C23 . 1.741(5) yes
S13 C43 . 1.739(5) yes
S23 C23 . 1.739(5) yes
S23 C53 . 1.740(5) yes
S33 C33 . 1.744(5) yes
S33 C63 . 1.741(5) yes
S43 C33 . 1.743(5) yes
S43 C73 . 1.737(5) yes
S53 C43 . 1.738(6) yes
S53 C83 . 1.799(6) yes
S63 C53 . 1.742(6) yes
S63 C93 . 1.800(6) yes
C13 N23 . 1.339(6) yes
C13 O13 . 1.330(9) yes
C13 C63 . 1.498(6) yes
C23 C33 . 1.346(6) yes
C43 C53 . 1.341(5) yes
C63 C73 . 1.340(5) yes
C73 H731 . 0.954 no
C83 C93 . 1.501(6) yes
C83 H831 . 0.958 no
C83 H832 . 0.956 no
C93 H931 . 0.961 no
C93 H932 . 0.958 no

loop_
_geom_hbond_atom_site_label_D
_geom_hbond_atom_site_label_H
_geom_hbond_atom_site_label_A
_geom_hbond_site_symmetry_A
_geom_hbond_angle_DHA
_geom_hbond_distance_DH
_geom_hbond_distance_HA
_geom_hbond_distance_DA
_geom_hbond_publ_flag
C91 H911 C111 2_565 146 0.96 2.57 3.41(6) yes
